data_4115158
loop_
_publ_author_name
'Aibing Xia'
'Mary Jane Heeg'
'Charles H. Winter'

_publ_section_title
;
 Intramolecular and Intermolecular N-H...C5H5-Hydrogen Bonding in
 Magnesocene Adducts of Alkylamines. Implications for Chemical Vapor
 Deposition Using Cyclopentadienyl Source Compounds
;
_journal_name_full 'Journal of the American Chemical Society'
_journal_page_first 11264
_journal_page_last 11265
_journal_paper_doi 10.1021/ja026199s
_journal_volume 124
_journal_year 2002
_chemical_formula_sum 'C17 H27 Mg N'
_chemical_formula_weight 269.71
_chemical_name_systematic
; 
 ? 
;
_space_group_IT_number 15
_symmetry_cell_setting monoclinic
_symmetry_space_group_name_Hall '-C 2yc'
_symmetry_space_group_name_H-M 'C 1 2/c 1'
_atom_sites_solution_hydrogens geom
_atom_sites_solution_primary direct
_atom_sites_solution_secondary difmap
_audit_creation_method SHELXL-97
_cell_angle_alpha 90.00
_cell_angle_beta 93.014(19)
_cell_angle_gamma 90.00
_cell_formula_units_Z 8
_cell_length_a 17.736(14)
_cell_length_b 9.716(5)
_cell_length_c 19.601(13)
_cell_measurement_reflns_used 993
_cell_measurement_temperature 295(2)
_cell_measurement_theta_max 20.5
_cell_measurement_theta_min 2.5
_cell_volume 3373(4)
_computing_cell_refinement 'Bruker SAINT'
_computing_data_collection 'Bruker SMART'
_computing_data_reduction 'Bruker SAINT'
_computing_molecular_graphics SHELXTL-Plus
_computing_publication_material SHELXL-93
_computing_structure_refinement 'SHELXL-97 (Sheldrick, 1997)'
_computing_structure_solution 'SHELXS-97 (Sheldrick, 1990)'
_diffrn_ambient_temperature 295(2)
_diffrn_measured_fraction_theta_full 0.938
_diffrn_measured_fraction_theta_max 0.938
_diffrn_measurement_method 'SMART CCD'
_diffrn_radiation_monochromator graphite
_diffrn_radiation_source 'fine-focus sealed tube'
_diffrn_radiation_type MoK\a
_diffrn_radiation_wavelength 0.71073
_diffrn_reflns_av_R_equivalents 0.066
_diffrn_reflns_av_sigmaI/netI 0.1164
_diffrn_reflns_limit_h_max 23
_diffrn_reflns_limit_h_min -23
_diffrn_reflns_limit_k_max 12
_diffrn_reflns_limit_k_min 0
_diffrn_reflns_limit_l_max 26
_diffrn_reflns_limit_l_min 0
_diffrn_reflns_number 12195
_diffrn_reflns_theta_full 28.48
_diffrn_reflns_theta_max 28.48
_diffrn_reflns_theta_min 2.30
_exptl_absorpt_coefficient_mu 0.094
_exptl_absorpt_correction_T_max 0.9906
_exptl_absorpt_correction_T_min 0.9633
_exptl_absorpt_correction_type multi-scan
_exptl_crystal_colour colorless
_exptl_crystal_density_diffrn 1.062
_exptl_crystal_description plates
_exptl_crystal_F_000 1184
_exptl_crystal_size_max 0.40
_exptl_crystal_size_mid 0.32
_exptl_crystal_size_min 0.10
_refine_diff_density_max 0.177
_refine_diff_density_min -0.133
_refine_diff_density_rms 0.030
_refine_ls_extinction_coef 0.0006(3)
_refine_ls_extinction_expression Fc^*^=kFc[1+0.001xFc^2^\l^3^/sin(2\q)]^-1/4^
_refine_ls_extinction_method SHELXL
_refine_ls_goodness_of_fit_ref 0.787
_refine_ls_hydrogen_treatment mixed
_refine_ls_matrix_type full
_refine_ls_number_parameters 281
_refine_ls_number_reflns 4009
_refine_ls_number_restraints 0
_refine_ls_restrained_S_all 0.787
_refine_ls_R_factor_all 0.1864
_refine_ls_R_factor_gt 0.0440
_refine_ls_shift/su_max 0.104
_refine_ls_shift/su_mean 0.006
_refine_ls_structure_factor_coef Fsqd
_refine_ls_weighting_details 'calc w=1/[\s^2^(Fo^2^)+(0.0690P)^2^+0.0000P] where P=(Fo^2^+2Fc^2^)/3'
_refine_ls_weighting_scheme calc
_refine_ls_wR_factor_gt 0.1031
_refine_ls_wR_factor_ref 0.1432
_reflns_number_gt 1244
_reflns_number_total 4009
_reflns_threshold_expression >2sigma(I)
_cod_data_source_file ja026199s_s2.cif
_cod_data_source_block moto
_cod_database_code 4115158

loop_
_symmetry_equiv_pos_as_xyz
'x, y, z'
'-x, y, -z+1/2'
'x+1/2, y+1/2, z'
'-x+1/2, y+1/2, -z+1/2'
'-x, -y, -z'
'x, -y, z-1/2'
'-x+1/2, -y+1/2, -z'
'x+1/2, -y+1/2, z-1/2'

loop_
_atom_site_label
_atom_site_type_symbol
_atom_site_fract_x
_atom_site_fract_y
_atom_site_fract_z
_atom_site_U_iso_or_equiv
_atom_site_adp_type
_atom_site_occupancy
_atom_site_symmetry_multiplicity
_atom_site_calc_flag
Mg1 Mg 0.17777(4) 0.51801(8) 0.34455(5) 0.0686(4) Uani 1 1 d
N1 N 0.29661(12) 0.5357(3) 0.34884(12) 0.0622(6) Uani 1 1 d
C1 C 0.1589(3) 0.5992(5) 0.4586(2) 0.1017(11) Uani 1 1 d
C2 C 0.0925(3) 0.5455(6) 0.4356(3) 0.1175(14) Uani 1 1 d
C3 C 0.0638(3) 0.6250(7) 0.3799(4) 0.143(2) Uani 1 1 d
C4 C 0.1164(3) 0.7300(5) 0.3729(3) 0.1175(15) Uani 1 1 d
C5 C 0.1724(3) 0.7108(4) 0.4212(3) 0.1014(12) Uani 1 1 d
C6 C 0.1715(4) 0.2699(4) 0.2931(2) 0.1061(15) Uani 1 1 d
C7 C 0.2268(3) 0.3096(5) 0.2523(3) 0.1010(13) Uani 1 1 d
C8 C 0.2022(3) 0.4196(5) 0.21631(18) 0.0966(11) Uani 1 1 d
C9 C 0.1308(3) 0.4513(4) 0.2335(2) 0.1046(13) Uani 1 1 d
C10 C 0.1114(3) 0.3539(5) 0.2817(2) 0.1078(13) Uani 1 1 d
C11 C 0.34409(13) 0.5201(3) 0.41142(13) 0.0616(7) Uani 1 1 d
C12 C 0.32850(17) 0.3816(3) 0.44485(14) 0.0671(8) Uani 1 1 d
C13 C 0.3508(3) 0.3887(5) 0.5204(2) 0.1066(12) Uani 1 1 d
C14 C 0.3624(3) 0.2575(4) 0.4123(3) 0.1082(12) Uani 1 1 d
C15 C 0.42794(14) 0.5547(3) 0.40235(16) 0.0703(8) Uani 1 1 d
C16 C 0.4587(3) 0.5090(5) 0.3365(2) 0.1076(13) Uani 1 1 d
C17 C 0.4397(3) 0.7065(4) 0.4120(3) 0.0965(12) Uani 1 1 d
H1N1 H 0.3052(13) 0.603(2) 0.3309(12) 0.056(9) Uiso 1 1 d
H2N1 H 0.3106(16) 0.468(3) 0.3175(16) 0.125(13) Uiso 1 1 d
H1 H 0.192(2) 0.565(4) 0.496(2) 0.155(17) Uiso 1 1 d
H2 H 0.071(2) 0.468(4) 0.4557(18) 0.137(16) Uiso 1 1 d
H3 H 0.029(2) 0.591(4) 0.366(2) 0.138(18) Uiso 1 1 d
H4 H 0.1152(16) 0.786(3) 0.3368(14) 0.086(11) Uiso 1 1 d
H5 H 0.2117(18) 0.773(3) 0.4207(15) 0.109(12) Uiso 1 1 d
H6 H 0.1746(19) 0.198(4) 0.3203(18) 0.131(15) Uiso 1 1 d
H7 H 0.2755(17) 0.281(3) 0.2520(14) 0.092(12) Uiso 1 1 d
H8 H 0.2264(18) 0.473(3) 0.1848(17) 0.128(14) Uiso 1 1 d
H9 H 0.105(2) 0.519(4) 0.2166(18) 0.149(17) Uiso 1 1 d
H10 H 0.060(2) 0.357(3) 0.3016(18) 0.145(15) Uiso 1 1 d
H11 H 0.3220(13) 0.602(2) 0.4455(12) 0.090(8) Uiso 1 1 d
H12 H 0.2741(14) 0.370(2) 0.4427(11) 0.066(7) Uiso 1 1 d
H13A H 0.409(2) 0.404(4) 0.5279(19) 0.168(17) Uiso 1 1 d
H13B H 0.3384(16) 0.300(3) 0.5400(16) 0.122(12) Uiso 1 1 d
H13C H 0.324(2) 0.462(4) 0.5373(19) 0.148(19) Uiso 1 1 d
H14A H 0.414(2) 0.262(3) 0.4230(18) 0.139(17) Uiso 1 1 d
H14B H 0.349(2) 0.172(4) 0.4399(19) 0.162(15) Uiso 1 1 d
H14C H 0.3541(18) 0.251(3) 0.361(2) 0.139(15) Uiso 1 1 d
H15 H 0.4538(13) 0.517(2) 0.4411(13) 0.077(8) Uiso 1 1 d
H16A H 0.4474(14) 0.415(3) 0.3195(13) 0.084(10) Uiso 1 1 d
H16B H 0.434(2) 0.559(4) 0.2997(19) 0.147(17) Uiso 1 1 d
H16C H 0.5074(18) 0.523(3) 0.3377(16) 0.123(13) Uiso 1 1 d
H17A H 0.4863(18) 0.726(3) 0.4083(15) 0.103(11) Uiso 1 1 d
H17B H 0.409(2) 0.760(3) 0.3825(19) 0.135(15) Uiso 1 1 d
H17C H 0.427(2) 0.731(4) 0.469(2) 0.190(17) Uiso 1 1 d

loop_
_atom_site_aniso_label
_atom_site_aniso_U_11
_atom_site_aniso_U_22
_atom_site_aniso_U_33
_atom_site_aniso_U_23
_atom_site_aniso_U_13
_atom_site_aniso_U_12
Mg1 0.0537(5) 0.0687(6) 0.0824(7) -0.0096(5) -0.0069(4) 0.0069(4)
N1 0.0601(14) 0.0602(15) 0.0652(16) 0.0041(15) -0.0072(11) 0.0067(13)
C1 0.094(3) 0.106(3) 0.106(3) -0.027(3) 0.018(3) 0.008(3)
C2 0.082(3) 0.115(4) 0.160(4) -0.036(3) 0.043(3) -0.006(3)
C3 0.050(3) 0.165(5) 0.212(6) -0.089(5) -0.008(3) 0.025(3)
C4 0.122(4) 0.100(3) 0.131(4) -0.004(3) 0.007(4) 0.062(3)
C5 0.089(3) 0.075(3) 0.142(4) -0.031(3) 0.018(3) 0.004(2)
C6 0.179(5) 0.065(3) 0.072(3) -0.006(2) -0.010(3) -0.022(3)
C7 0.110(4) 0.082(3) 0.108(3) -0.031(2) -0.028(3) 0.009(3)
C8 0.123(4) 0.094(3) 0.071(2) -0.015(2) -0.003(2) -0.035(3)
C9 0.123(4) 0.086(3) 0.099(3) -0.009(2) -0.045(3) 0.006(3)
C10 0.097(3) 0.102(3) 0.124(4) -0.040(3) 0.014(3) -0.025(3)
C11 0.0473(14) 0.0714(17) 0.0652(17) 0.0103(15) -0.0054(12) -0.0013(14)
C12 0.0600(19) 0.0687(19) 0.072(2) 0.0129(15) -0.0047(15) -0.0004(15)
C13 0.117(4) 0.118(4) 0.083(3) 0.031(2) -0.007(2) -0.014(3)
C14 0.120(4) 0.070(2) 0.133(4) 0.010(2) -0.003(3) 0.017(2)
C15 0.0489(16) 0.082(2) 0.079(2) 0.0176(17) -0.0003(15) 0.0052(14)
C16 0.073(2) 0.119(3) 0.133(4) -0.006(3) 0.026(2) 0.018(3)
C17 0.066(2) 0.093(3) 0.131(4) 0.006(2) 0.006(2) -0.018(2)

loop_
_atom_type_symbol
_atom_type_description
_atom_type_scat_dispersion_real
_atom_type_scat_dispersion_imag
_atom_type_scat_source
C C 0.0033 0.0016 'International Tables Vol C Tables 4.2.6.8 and 6.1.1.4'
H H 0.0000 0.0000 'International Tables Vol C Tables 4.2.6.8 and 6.1.1.4'
N N 0.0061 0.0033 'International Tables Vol C Tables 4.2.6.8 and 6.1.1.4'
Mg Mg 0.0486 0.0363 'International Tables Vol C Tables 4.2.6.8 and 6.1.1.4'

loop_
_geom_angle_atom_site_label_1
_geom_angle_atom_site_label_2
_geom_angle_atom_site_label_3
_geom_angle
N1 Mg1 C10 124.01(16)
N1 Mg1 C9 111.05(17)
C10 Mg1 C9 34.57(13)
N1 Mg1 C5 89.09(13)
C10 Mg1 C5 146.90(17)
C9 Mg1 C5 139.44(18)
N1 Mg1 C1 97.09(14)
C10 Mg1 C1 129.15(18)
C9 Mg1 C1 151.46(19)
C5 Mg1 C1 32.24(12)
N1 Mg1 C2 128.64(17)
C10 Mg1 C2 98.61(18)
C9 Mg1 C2 120.2(2)
C5 Mg1 C2 53.51(16)
C1 Mg1 C2 32.36(13)
N1 Mg1 C3 143.58(16)
C10 Mg1 C3 92.3(2)
C9 Mg1 C3 97.0(2)
C5 Mg1 C3 54.72(16)
C1 Mg1 C3 55.38(19)
C2 Mg1 C3 34.01(17)
N1 Mg1 C4 112.54(18)
C10 Mg1 C4 119.4(2)
C9 Mg1 C4 107.64(19)
C5 Mg1 C4 32.54(13)
C1 Mg1 C4 54.54(16)
C2 Mg1 C4 55.01(18)
C3 Mg1 C4 33.66(15)
N1 Mg1 C6 96.47(17)
C10 Mg1 C6 31.12(13)
C9 Mg1 C6 52.40(13)
C5 Mg1 C6 163.09(17)
C1 Mg1 C6 130.89(16)
C2 Mg1 C6 111.82(18)
C3 Mg1 C6 119.4(2)
C4 Mg1 C6 150.2(2)
N1 Mg1 C8 81.91(13)
C10 Mg1 C8 50.90(14)
C9 Mg1 C8 29.77(12)
C5 Mg1 C8 148.90(17)
C1 Mg1 C8 178.26(18)
C2 Mg1 C8 148.29(17)
C3 Mg1 C8 126.1(2)
C4 Mg1 C8 127.15(18)
C6 Mg1 C8 48.00(12)
C11 N1 Mg1 123.75(18)
C5 C1 C2 108.0(5)
C5 C1 Mg1 73.7(2)
C2 C1 Mg1 74.0(3)
C1 C2 C3 108.7(5)
C1 C2 Mg1 73.7(2)
C3 C2 Mg1 72.7(3)
C2 C3 C4 105.2(4)
C2 C3 Mg1 73.3(2)
C4 C3 Mg1 73.2(2)
C5 C4 C3 107.5(5)
C5 C4 Mg1 73.6(2)
C3 C4 Mg1 73.1(2)
C1 C5 C4 110.5(5)
C1 C5 Mg1 74.0(2)
C4 C5 Mg1 73.8(2)
C10 C6 C7 108.7(4)
C10 C6 Mg1 61.59(19)
C7 C6 Mg1 87.0(2)
C8 C7 C6 108.2(4)
C7 C8 C9 109.3(4)
C7 C8 Mg1 81.8(2)
C9 C8 Mg1 60.10(19)
C8 C9 C10 106.3(4)
C8 C9 Mg1 90.1(2)
C10 C9 Mg1 69.6(2)
C6 C10 C9 107.5(4)
C6 C10 Mg1 87.3(2)
C9 C10 Mg1 75.8(2)
N1 C11 C12 110.1(2)
N1 C11 C15 113.4(2)
C12 C11 C15 116.0(2)
C14 C12 C13 111.2(3)
C14 C12 C11 116.0(3)
C13 C12 C11 109.6(3)
C16 C15 C17 110.2(3)
C16 C15 C11 115.6(3)
C17 C15 C11 109.1(3)

loop_
_geom_bond_atom_site_label_1
_geom_bond_atom_site_label_2
_geom_bond_distance
Mg1 N1 2.112(3)
Mg1 C10 2.301(3)
Mg1 C9 2.380(4)
Mg1 C5 2.407(4)
Mg1 C1 2.410(4)
Mg1 C2 2.414(4)
Mg1 C3 2.407(4)
Mg1 C4 2.409(4)
Mg1 C6 2.613(4)
Mg1 C8 2.745(4)
N1 C11 1.459(3)
C1 C5 1.337(5)
C1 C2 1.344(5)
C2 C3 1.410(7)
C3 C4 1.394(6)
C4 C5 1.349(5)
C6 C10 1.352(5)
C6 C7 1.354(5)
C7 C8 1.341(5)
C8 C9 1.363(5)
C9 C10 1.393(5)
C11 C12 1.528(3)
C11 C15 1.544(3)
C12 C14 1.505(5)
C12 C13 1.514(4)
C15 C16 1.495(5)
C15 C17 1.500(4)
